data_4022597
loop_
_publ_author_name
'Benjamin T. King'
'Ji\<r\'i Kroul\'ik'
'Charles R. Robertson'
'Pawel Rempala'
'Cameron L. Hilton'
'Justin D. Korinek'
'Lisa M. Gortari'

_publ_contact_author_address
;
Department of Chemistry
University of Nevada, Reno
Reno, NV 89557
;
_publ_contact_author_email king@chem.unr.edu
_publ_contact_author_name 'Professor Benjamin T. King'
_publ_contact_author_phone 775-784-1736
_publ_section_title
;
 Controlling the Scholl Reaction
;
_journal_name_full 'Journal of Organic Chemistry'
_journal_page_first 2279
_journal_page_last 2288
_journal_paper_doi 10.1021/jo061515x
_journal_volume 72
_journal_year 2007
_chemical_formula_sum 'C22 H20 O4'
_chemical_formula_weight 348.38
_chemical_name_common 'Compound 19'
_chemical_name_systematic
; 
 2,4,5,7-tetramethoxytriphenylene 
;
_space_group_IT_number 14
_symmetry_cell_setting monoclinic
_symmetry_space_group_name_Hall '-P 2yn'
_symmetry_space_group_name_H-M 'P 1 21/n 1'
_atom_sites_solution_hydrogens geom
_atom_sites_solution_primary direct
_atom_sites_solution_secondary difmap
_audit_creation_method SHELXL-97
_cell_angle_alpha 90.00
_cell_angle_beta 96.6010(10)
_cell_angle_gamma 90.00
_cell_formula_units_Z 4
_cell_length_a 13.1978(4)
_cell_length_b 8.2816(2)
_cell_length_c 15.7125(5)
_cell_measurement_reflns_used 9897
_cell_measurement_temperature 100(2)
_cell_measurement_theta_max 32.30
_cell_measurement_theta_min 2.61
_cell_volume 1705.97(9)
_computing_cell_refinement 'Bruker SMART'
_computing_data_collection 'Bruker SMART'
_computing_data_reduction 'Bruker SAINT'
_computing_molecular_graphics 'Bruker SHELXTL'
_computing_publication_material 'Bruker SHELXTL'
_computing_structure_refinement 'SHELXL-97 (Sheldrick, 1997)'
_computing_structure_solution 'SHELXS-97 (Sheldrick, 1990)'
_diffrn_ambient_temperature 100(2)
_diffrn_measured_fraction_theta_full 0.998
_diffrn_measured_fraction_theta_max 0.998
_diffrn_measurement_device_type 'CCD area detector'
_diffrn_measurement_method 'phi and omega scans'
_diffrn_radiation_monochromator graphite
_diffrn_radiation_source 'fine-focus sealed tube'
_diffrn_radiation_type MoK\a
_diffrn_radiation_wavelength 0.71073
_diffrn_reflns_av_R_equivalents 0.0230
_diffrn_reflns_av_sigmaI/netI 0.0162
_diffrn_reflns_limit_h_max 19
_diffrn_reflns_limit_h_min -19
_diffrn_reflns_limit_k_max 12
_diffrn_reflns_limit_k_min -12
_diffrn_reflns_limit_l_max 23
_diffrn_reflns_limit_l_min -23
_diffrn_reflns_number 29777
_diffrn_reflns_theta_full 32.33
_diffrn_reflns_theta_max 32.33
_diffrn_reflns_theta_min 1.91
_exptl_absorpt_coefficient_mu 0.093
_exptl_absorpt_correction_T_max 0.9724
_exptl_absorpt_correction_T_min 0.9654
_exptl_absorpt_correction_type multi-scan
_exptl_absorpt_process_details 'SADABS V2.10 (Sheldrick, G.M., 2003)'
_exptl_crystal_colour colorless
_exptl_crystal_density_diffrn 1.356
_exptl_crystal_density_method 'not measured'
_exptl_crystal_description block
_exptl_crystal_F_000 736
_exptl_crystal_size_max 0.38
_exptl_crystal_size_mid 0.38
_exptl_crystal_size_min 0.30
_refine_diff_density_max 0.524
_refine_diff_density_min -0.210
_refine_diff_density_rms 0.067
_refine_ls_extinction_method none
_refine_ls_goodness_of_fit_ref 1.015
_refine_ls_hydrogen_treatment constr
_refine_ls_matrix_type full
_refine_ls_number_parameters 235
_refine_ls_number_reflns 6088
_refine_ls_number_restraints 0
_refine_ls_restrained_S_all 1.015
_refine_ls_R_factor_all 0.0470
_refine_ls_R_factor_gt 0.0431
_refine_ls_shift/su_max 0.001
_refine_ls_shift/su_mean 0.000
_refine_ls_structure_factor_coef Fsqd
_refine_ls_weighting_details 'calc w=1/[\s^2^(Fo^2^)+(0.0820P)^2^+0.4343P] where P=(Fo^2^+2Fc^2^)/3'
_refine_ls_weighting_scheme calc
_refine_ls_wR_factor_gt 0.1229
_refine_ls_wR_factor_ref 0.1272
_reflns_number_gt 5446
_reflns_number_total 6088
_reflns_threshold_expression >2sigma(I)
_cod_data_source_file jo061515xsi20061205_025649.cif
_cod_data_source_block ch94p21on
_cod_depositor_comments
;
The following automatic conversions were performed:
'_symmetry_cell_setting' value 'Monoclinic' changed to 'monoclinic'
according to '/home/saulius/struct/CIF-dictionaries/cif_core.dic'
dictionary named 'cif_core.dic' version 2.4.1 from 2010-06-29.

Automatic conversion script
Id: cif_fix_enum 1527 2010-12-29 10:47:43Z saulius 
;
_cod_original_sg_symbol_H-M 'P 21/n'
_cod_database_code 4022597

loop_
_symmetry_equiv_pos_as_xyz
'x, y, z'
'-x+1/2, y+1/2, -z+1/2'
'-x, -y, -z'
'x-1/2, -y-1/2, z-1/2'

loop_
_atom_site_label
_atom_site_type_symbol
_atom_site_fract_x
_atom_site_fract_y
_atom_site_fract_z
_atom_site_U_iso_or_equiv
_atom_site_adp_type
_atom_site_occupancy
_atom_site_symmetry_multiplicity
_atom_site_calc_flag
_atom_site_refinement_flags
C1 C 0.07669(6) 0.67176(9) -0.00777(5) 0.01501(14) Uani 1 1 d .
H1A H 0.0396 0.7019 -0.0592 0.018 Uiso 1 1 calc R
C2 C 0.04618(6) 0.72204(9) 0.06907(5) 0.01479(14) Uani 1 1 d .
C3 C 0.09628(6) 0.66652(10) 0.14733(5) 0.01639(15) Uani 1 1 d .
H3A H 0.0730 0.6961 0.1988 0.020 Uiso 1 1 calc R
C4 C 0.18048(6) 0.56750(10) 0.14714(5) 0.01544(14) Uani 1 1 d .
C5 C 0.40544(6) 0.47980(9) 0.13417(5) 0.01504(14) Uani 1 1 d .
C6 C 0.49540(6) 0.39431(10) 0.13460(5) 0.01640(14) Uani 1 1 d .
H6A H 0.5455 0.4009 0.1812 0.020 Uiso 1 1 calc R
C7 C 0.51020(6) 0.29742(10) 0.06377(5) 0.01581(14) Uani 1 1 d .
C8 C 0.43806(6) 0.29180(10) -0.00710(5) 0.01498(14) Uani 1 1 d .
H8A H 0.4509 0.2336 -0.0553 0.018 Uiso 1 1 calc R
C9 C 0.28478(6) 0.29620(11) -0.15785(5) 0.01858(15) Uani 1 1 d .
H9A H 0.3369 0.2203 -0.1557 0.022 Uiso 1 1 calc R
C10 C 0.22156(6) 0.31687(11) -0.23356(5) 0.01969(16) Uani 1 1 d .
H10A H 0.2310 0.2551 -0.2814 0.024 Uiso 1 1 calc R
C11 C 0.14343(6) 0.43131(11) -0.23752(5) 0.01788(15) Uani 1 1 d .
H11A H 0.1017 0.4481 -0.2886 0.021 Uiso 1 1 calc R
C12 C 0.12831(6) 0.51945(10) -0.16546(5) 0.01592(14) Uani 1 1 d .
H12A H 0.0758 0.5949 -0.1687 0.019 Uiso 1 1 calc R
C13 C 0.16467(6) 0.57422(9) -0.00798(5) 0.01312(13) Uani 1 1 d .
C14 C 0.22403(6) 0.53556(9) 0.06973(5) 0.01370(13) Uani 1 1 d .
C15 C 0.32326(6) 0.45839(9) 0.06778(5) 0.01354(13) Uani 1 1 d .
C16 C 0.34455(6) 0.37479(9) -0.00610(5) 0.01352(13) Uani 1 1 d .
C17 C 0.27229(6) 0.38713(9) -0.08387(5) 0.01411(14) Uani 1 1 d .
C18 C 0.19045(6) 0.49813(9) -0.08696(5) 0.01325(13) Uani 1 1 d .
C19 C -0.10090(6) 0.85793(11) 0.00030(6) 0.01941(15) Uani 1 1 d .
H19A H -0.1554 0.9263 0.0141 0.029 Uiso 1 1 calc R
H19B H -0.1287 0.7603 -0.0257 0.029 Uiso 1 1 calc R
H19C H -0.0621 0.9130 -0.0389 0.029 Uiso 1 1 calc R
C20 C 0.19533(8) 0.53440(14) 0.29887(6) 0.0273(2) Uani 1 1 d .
H20A H 0.2284 0.4654 0.3427 0.041 Uiso 1 1 calc R
H20B H 0.1228 0.5283 0.2994 0.041 Uiso 1 1 calc R
H20C H 0.2176 0.6437 0.3094 0.041 Uiso 1 1 calc R
C21 C 0.46277(8) 0.61046(12) 0.26625(6) 0.02442(18) Uani 1 1 d .
H21A H 0.4455 0.7011 0.2998 0.037 Uiso 1 1 calc R
H21B H 0.5309 0.6235 0.2514 0.037 Uiso 1 1 calc R
H21C H 0.4589 0.5130 0.2988 0.037 Uiso 1 1 calc R
C22 C 0.62928(7) 0.13899(11) -0.00429(6) 0.02062(16) Uani 1 1 d .
H22A H 0.6954 0.0905 0.0083 0.031 Uiso 1 1 calc R
H22B H 0.6308 0.2150 -0.0503 0.031 Uiso 1 1 calc R
H22C H 0.5797 0.0567 -0.0209 0.031 Uiso 1 1 calc R
O1 O -0.03600(5) 0.81952(8) 0.07684(4) 0.01822(13) Uani 1 1 d .
O2 O 0.22093(5) 0.48371(8) 0.21762(4) 0.02150(14) Uani 1 1 d .
O3 O 0.39368(5) 0.60124(8) 0.19069(4) 0.02125(14) Uani 1 1 d .
O4 O 0.60255(5) 0.22044(9) 0.06987(4) 0.02185(14) Uani 1 1 d .

loop_
_atom_site_aniso_label
_atom_site_aniso_U_11
_atom_site_aniso_U_22
_atom_site_aniso_U_33
_atom_site_aniso_U_23
_atom_site_aniso_U_13
_atom_site_aniso_U_12
C1 0.0149(3) 0.0154(3) 0.0147(3) -0.0001(2) 0.0012(2) 0.0010(2)
C2 0.0144(3) 0.0131(3) 0.0171(3) -0.0005(2) 0.0030(2) 0.0006(2)
C3 0.0179(3) 0.0170(3) 0.0149(3) -0.0001(2) 0.0044(2) 0.0015(3)
C4 0.0173(3) 0.0164(3) 0.0128(3) 0.0006(2) 0.0022(2) 0.0009(3)
C5 0.0168(3) 0.0155(3) 0.0125(3) -0.0003(2) 0.0003(2) 0.0004(2)
C6 0.0160(3) 0.0186(3) 0.0140(3) 0.0015(3) -0.0007(2) 0.0015(3)
C7 0.0150(3) 0.0163(3) 0.0161(3) 0.0026(3) 0.0017(2) 0.0027(2)
C8 0.0150(3) 0.0154(3) 0.0146(3) 0.0002(2) 0.0020(2) 0.0017(2)
C9 0.0163(3) 0.0231(4) 0.0161(3) -0.0052(3) 0.0006(3) 0.0024(3)
C10 0.0184(3) 0.0256(4) 0.0148(3) -0.0056(3) 0.0007(3) 0.0008(3)
C11 0.0182(3) 0.0217(4) 0.0133(3) -0.0011(3) -0.0001(2) -0.0015(3)
C12 0.0160(3) 0.0175(3) 0.0139(3) 0.0003(2) 0.0002(2) 0.0001(2)
C13 0.0132(3) 0.0131(3) 0.0132(3) -0.0002(2) 0.0020(2) -0.0004(2)
C14 0.0146(3) 0.0141(3) 0.0125(3) -0.0002(2) 0.0019(2) 0.0004(2)
C15 0.0137(3) 0.0142(3) 0.0126(3) 0.0000(2) 0.0011(2) 0.0002(2)
C16 0.0136(3) 0.0137(3) 0.0132(3) 0.0001(2) 0.0015(2) -0.0003(2)
C17 0.0133(3) 0.0156(3) 0.0134(3) -0.0014(2) 0.0015(2) -0.0006(2)
C18 0.0136(3) 0.0143(3) 0.0119(3) -0.0004(2) 0.0015(2) -0.0011(2)
C19 0.0163(3) 0.0185(3) 0.0232(4) 0.0021(3) 0.0011(3) 0.0026(3)
C20 0.0337(5) 0.0360(5) 0.0131(3) 0.0027(3) 0.0059(3) 0.0086(4)
C21 0.0273(4) 0.0271(4) 0.0169(3) -0.0051(3) -0.0058(3) -0.0007(3)
C22 0.0185(4) 0.0189(4) 0.0251(4) -0.0001(3) 0.0051(3) 0.0044(3)
O1 0.0167(3) 0.0190(3) 0.0192(3) -0.0004(2) 0.0029(2) 0.0048(2)
O2 0.0268(3) 0.0260(3) 0.0123(3) 0.0042(2) 0.0045(2) 0.0085(2)
O3 0.0230(3) 0.0235(3) 0.0157(3) -0.0068(2) -0.0044(2) 0.0049(2)
O4 0.0184(3) 0.0285(3) 0.0182(3) 0.0013(2) 0.0002(2) 0.0096(2)

loop_
_atom_type_symbol
_atom_type_description
_atom_type_scat_dispersion_real
_atom_type_scat_dispersion_imag
_atom_type_scat_source
C C 0.0033 0.0016 'International Tables Vol C Tables 4.2.6.8 and 6.1.1.4'
H H 0.0000 0.0000 'International Tables Vol C Tables 4.2.6.8 and 6.1.1.4'
O O 0.0106 0.0060 'International Tables Vol C Tables 4.2.6.8 and 6.1.1.4'

loop_
_geom_angle_atom_site_label_1
_geom_angle_atom_site_label_2
_geom_angle_atom_site_label_3
_geom_angle
C2 C1 C13 119.76(7)
O1 C2 C1 124.74(7)
O1 C2 C3 114.40(7)
C1 C2 C3 120.77(7)
C4 C3 C2 119.35(7)
O2 C4 C3 122.73(7)
O2 C4 C14 116.06(7)
C3 C4 C14 120.95(7)
O3 C5 C6 122.50(7)
O3 C5 C15 115.75(7)
C6 C5 C15 121.36(7)
C5 C6 C7 119.13(7)
O4 C7 C8 124.53(7)
O4 C7 C6 114.49(7)
C8 C7 C6 120.86(7)
C7 C8 C16 119.77(7)
C10 C9 C17 121.78(8)
C9 C10 C11 119.45(7)
C12 C11 C10 119.84(7)
C11 C12 C18 121.75(7)
C14 C13 C1 120.14(7)
C14 C13 C18 118.40(7)
C1 C13 C18 121.18(7)
C13 C14 C4 117.23(7)
C13 C14 C15 119.44(7)
C4 C14 C15 123.25(7)
C16 C15 C5 117.21(7)
C16 C15 C14 119.79(7)
C5 C15 C14 122.57(7)
C15 C16 C8 120.36(7)
C15 C16 C17 118.77(7)
C8 C16 C17 120.66(7)
C9 C17 C18 118.66(7)
C9 C17 C16 121.58(7)
C18 C17 C16 119.68(7)
C12 C18 C17 118.41(7)
C12 C18 C13 121.19(7)
C17 C18 C13 120.04(7)
C2 O1 C19 117.42(6)
C4 O2 C20 117.92(7)
C5 O3 C21 118.47(7)
C7 O4 C22 117.72(6)

loop_
_geom_bond_atom_site_label_1
_geom_bond_atom_site_label_2
_geom_bond_distance
C1 C2 1.3802(11)
C1 C13 1.4148(10)
C2 O1 1.3687(9)
C2 C3 1.4049(11)
C3 C4 1.3812(11)
C4 O2 1.3628(9)
C4 C14 1.4285(10)
C5 O3 1.3623(10)
C5 C6 1.3817(11)
C5 C15 1.4267(10)
C6 C7 1.4039(11)
C7 O4 1.3691(9)
C7 C8 1.3801(11)
C8 C16 1.4144(10)
C9 C10 1.3829(11)
C9 C17 1.4105(11)
C10 C11 1.3966(12)
C11 C12 1.3808(11)
C12 C18 1.4115(10)
C13 C14 1.4097(10)
C13 C18 1.4663(10)
C14 C15 1.4608(10)
C15 C16 1.4074(10)
C16 C17 1.4647(10)
C17 C18 1.4149(11)
C19 O1 1.4297(10)
C20 O2 1.4211(11)
C21 O3 1.4135(10)
C22 O4 1.4254(10)

loop_
_geom_torsion_atom_site_label_1
_geom_torsion_atom_site_label_2
_geom_torsion_atom_site_label_3
_geom_torsion_atom_site_label_4
_geom_torsion
C13 C1 C2 O1 178.36(7)
C13 C1 C2 C3 -5.42(12)
O1 C2 C3 C4 -179.85(7)
C1 C2 C3 C4 3.56(12)
C2 C3 C4 O2 -166.82(8)
C2 C3 C4 C14 7.07(12)
O3 C5 C6 C7 -165.71(8)
C15 C5 C6 C7 6.79(12)
C5 C6 C7 O4 178.76(7)
C5 C6 C7 C8 2.54(12)
O4 C7 C8 C16 179.35(7)
C6 C7 C8 C16 -4.83(12)
C17 C9 C10 C11 0.39(13)
C9 C10 C11 C12 -1.72(13)
C10 C11 C12 C18 0.39(13)
C2 C1 C13 C14 -3.34(11)
C2 C1 C13 C18 170.46(7)
C1 C13 C14 C4 13.35(11)
C18 C13 C14 C4 -160.62(7)
C1 C13 C14 C15 -169.74(7)
C18 C13 C14 C15 16.29(10)
O2 C4 C14 C13 158.92(7)
C3 C4 C14 C13 -15.35(11)
O2 C4 C14 C15 -17.86(11)
C3 C4 C14 C15 167.87(7)
O3 C5 C15 C16 159.58(7)
C6 C5 C15 C16 -13.40(11)
O3 C5 C15 C14 -12.85(11)
C6 C5 C15 C14 174.16(7)
C13 C14 C15 C16 -21.48(11)
C4 C14 C15 C16 155.23(8)
C13 C14 C15 C5 150.77(7)
C4 C14 C15 C5 -32.52(11)
C5 C15 C16 C8 10.95(11)
C14 C15 C16 C8 -176.39(7)
C5 C15 C16 C17 -163.78(7)
C14 C15 C16 C17 8.88(11)
C7 C8 C16 C15 -2.19(11)
C7 C8 C16 C17 172.44(7)
C10 C9 C17 C18 2.25(12)
C10 C9 C17 C16 -174.72(8)
C15 C16 C17 C9 -174.78(7)
C8 C16 C17 C9 10.50(11)
C15 C16 C17 C18 8.28(11)
C8 C16 C17 C18 -166.44(7)
C11 C12 C18 C17 2.25(12)
C11 C12 C18 C13 -170.84(7)
C9 C17 C18 C12 -3.49(11)
C16 C17 C18 C12 173.54(7)
C9 C17 C18 C13 169.68(7)
C16 C17 C18 C13 -13.29(11)
C14 C13 C18 C12 173.84(7)
C1 C13 C18 C12 -0.06(11)
C14 C13 C18 C17 0.86(11)
C1 C13 C18 C17 -173.04(7)
C1 C2 O1 C19 6.89(11)
C3 C2 O1 C19 -169.54(7)
C3 C4 O2 C20 -18.50(12)
C14 C4 O2 C20 167.34(8)
C6 C5 O3 C21 -18.39(12)
C15 C5 O3 C21 168.71(8)
C8 C7 O4 C22 4.97(12)
C6 C7 O4 C22 -171.09(7)

loop_
_cod_related_entry_id
_cod_related_entry_database
_cod_related_entry_code
1 ChemSpider 17279245
